data_4100070
_journal_name_full 'Journal of the American Chemical Society'
_journal_paper_doi 10.1021/ja043527a
_journal_year 2005
_chemical_formula_moiety 'C24 H36 Cs O9 Ni S10 '
_chemical_formula_sum 'C24 H36 Cs Ni O9 S10'
_chemical_formula_weight 980.75
_space_group_IT_number 2
_symmetry_cell_setting triclinic
_symmetry_Int_Tables_number 2
_symmetry_space_group_name_Hall '-P 1'
_symmetry_space_group_name_H-M 'P -1'
_cell_angle_alpha 83.94(1)
_cell_angle_beta 88.09(1)
_cell_angle_gamma 80.613(9)
_cell_formula_units_Z 2
_cell_length_a 10.787(3)
_cell_length_b 13.061(4)
_cell_length_c 13.808(3)
_cell_measurement_temperature 300.1
_cell_volume 1908.4(9)
_cod_original_formula_sum 'C24 H36 Cs O9 Ni S10 '
_cod_database_code 4100070

loop_
_symmetry_equiv_pos_as_xyz
x,y,z
-x,-y,-z

loop_
_atom_site_label
_atom_site_type_symbol
_atom_site_fract_x
_atom_site_fract_y
_atom_site_fract_z
_atom_site_U_iso_or_equiv
_atom_site_adp_type
_atom_site_occupancy
_atom_site_symmetry_multiplicity
_atom_site_calc_flag
_atom_site_refinement_flags
_atom_site_disorder_assembly
_atom_site_disorder_group
Cs1 Cs 0.03543(4) 0.16801(3) -0.03199(3) 0.0605(1) Uani 1.00 1 d . . .
Ni1 Ni 0.34305(6) 0.03900(5) 0.42395(4) 0.0438(2) Uani 1.00 1 d . . .
S1 S 0.1787(1) -0.0022(1) 0.5032(1) 0.0537(4) Uani 1.00 1 d . . .
S2 S 0.0941(2) -0.2115(1) 0.5550(1) 0.0609(4) Uani 1.00 1 d . . .
S3 S 0.1244(3) -0.4416(2) 0.5615(2) 0.0881(7) Uani 1.00 1 d . . .
S4 S 0.3160(2) -0.3220(1) 0.4662(1) 0.0605(4) Uani 1.00 1 d . . .
S5 S 0.4180(1) -0.1216(1) 0.40268(9) 0.0506(4) Uani 1.00 1 d . . .
S6 S 0.5009(1) 0.0814(1) 0.3374(1) 0.0519(4) Uani 1.00 1 d . . .
S7 S 0.5826(1) 0.2932(1) 0.2851(1) 0.0578(4) Uani 1.00 1 d . . .
S8 S 0.5528(2) 0.5225(2) 0.2834(2) 0.0925(7) Uani 1.00 1 d . . .
S9 S 0.3725(2) 0.3990(1) 0.3894(1) 0.0607(4) Uani 1.00 1 d . . .
S10 S 0.2707(1) 0.1979(1) 0.4510(1) 0.0546(4) Uani 1.00 1 d . . .
O1 O 0.137(1) 0.3235(9) 0.1156(7) 0.094(4) Uani 0.58 1 d P . .
O2 O -0.128(1) 0.3527(7) 0.0914(8) 0.094(4) Uani 0.58 1 d P . .
O3 O -0.193(2) 0.342(2) -0.111(2) 0.24(1) Uani 0.58 1 d P . .
O4 O -0.001(2) 0.303(1) -0.249(1) 0.138(6) Uani 0.58 1 d P . .
O5 O 0.248(2) 0.223(1) -0.1993(8) 0.145(6) Uani 0.58 1 d P . .
O6 O 0.3249(9) 0.2371(8) -0.0115(8) 0.082(3) Uani 0.58 1 d P . .
O7 O -0.073(1) 0.0249(9) 0.1752(9) 0.077(4) Uani 0.42 1 d P . .
O8 O -0.253(1) 0.077(1) 0.0366(8) 0.097(5) Uani 0.42 1 d P . .
O9 O -0.185(1) 0.006(1) -0.1421(8) 0.084(4) Uani 0.42 1 d P . .
O10 O -0.013(3) 0.339(2) 0.137(2) 0.20(1) Uani 0.42 1 d P . .
O11 O -0.198(2) 0.369(2) -0.016(2) 0.155(9) Uani 0.42 1 d P . .
O12 O -0.103(2) 0.324(1) -0.2012(8) 0.107(5) Uani 0.42 1 d P . .
O13 O 0.138(1) 0.238(1) -0.2468(8) 0.078(4) Uani 0.42 1 d P . .
O14 O 0.328(1) 0.202(1) -0.1032(9) 0.079(4) Uani 0.42 1 d P . .
O15 O 0.229(1) 0.277(1) 0.072(1) 0.098(5) Uani 0.42 1 d P . .
O16 O -0.1937(8) 0.0403(7) 0.1316(6) 0.071(2) Uani 0.58 1 d P . .
O17 O -0.2520(9) 0.0776(8) -0.0654(5) 0.073(3) Uani 0.58 1 d P . .
O18 O -0.0553(8) -0.0140(7) -0.1855(6) 0.068(3) Uani 0.58 1 d P . .
C1 C 0.2020(6) -0.1344(5) 0.5032(4) 0.052(1) Uani 1.00 1 d . . .
C2 C 0.1773(7) -0.3312(5) 0.5296(4) 0.058(2) Uani 1.00 1 d . . .
C3 C 0.3054(5) -0.1876(5) 0.4595(3) 0.047(1) Uani 1.00 1 d . . .
C4 C 0.4793(5) 0.2138(5) 0.3447(4) 0.049(1) Uani 1.00 1 d . . .
C5 C 0.5045(7) 0.4107(5) 0.3169(5) 0.063(2) Uani 1.00 1 d . . .
C6 C 0.3832(5) 0.2632(4) 0.3926(3) 0.046(1) Uani 1.00 1 d . . .
C7 C 0.059(2) 0.328(1) 0.1964(7) 0.136(6) Uani 1.00 1 d . . .
C8 C -0.091(2) 0.396(1) 0.156(1) 0.165(7) Uani 1.00 1 d . . .
C9 C -0.219(1) 0.418(1) 0.050(1) 0.146(5) Uani 1.00 1 d . . .
C10 C -0.270(2) 0.369(2) -0.053(2) 0.183(9) Uani 1.00 1 d . . .
C11 C -0.207(2) 0.390(1) -0.185(2) 0.198(8) Uani 1.00 1 d . . .
C12 C -0.088(2) 0.364(1) -0.271(1) 0.165(7) Uani 1.00 1 d . . .
C13 C 0.078(2) 0.297(1) -0.3119(9) 0.148(6) Uani 1.00 1 d . . .
C14 C 0.230(2) 0.268(2) -0.275(1) 0.186(8) Uani 1.00 1 d . . .
C15 C 0.361(1) 0.207(1) -0.189(1) 0.176(6) Uani 1.00 1 d . . .
C16 C 0.376(1) 0.280(1) -0.082(1) 0.128(5) Uani 1.00 1 d . . .
C17 C 0.3525(9) 0.2793(9) 0.059(1) 0.117(4) Uani 1.00 1 d . . .
C18 C 0.239(2) 0.281(1) 0.1585(8) 0.160(6) Uani 1.00 1 d . . .
C19 C -0.1694(8) 0.0765(8) 0.2103(7) 0.086(3) Uani 1.00 1 d . . .
C20 C -0.2982(9) 0.090(1) 0.1109(9) 0.123(4) Uani 1.00 1 d . . .
C21 C -0.3390(6) 0.0569(8) -0.0023(7) 0.090(3) Uani 1.00 1 d . . .
C22 C -0.287(1) 0.046(1) -0.139(1) 0.156(6) Uani 1.00 1 d . . .
C23 C -0.158(1) 0.0439(8) -0.2231(6) 0.094(3) Uani 1.00 1 d . . .
C24 C 0.022(1) -0.0130(8) -0.2544(5) 0.103(3) Uani 1.00 1 d . . .
H1 H 0.047(2) 0.259(1) 0.2182(7) 0.173(7) Uiso 1.00 1 c . . .
H2 H 0.093(2) 0.357(1) 0.2475(7) 0.173(7) Uiso 1.00 1 c . . .
H3 H -0.076(2) 0.462(1) 0.126(1) 0.192(8) Uiso 1.00 1 c . . .
H4 H -0.150(2) 0.406(1) 0.208(1) 0.192(8) Uiso 1.00 1 c . . .
H5 H -0.286(1) 0.429(1) 0.096(1) 0.164(6) Uiso 1.00 1 c . . .
H6 H -0.190(1) 0.482(1) 0.031(1) 0.164(6) Uiso 1.00 1 c . . .
H7 H -0.331(2) 0.422(2) -0.084(2) 0.22(1) Uiso 1.00 1 c . . .
H8 H -0.307(2) 0.309(2) -0.033(2) 0.22(1) Uiso 1.00 1 c . . .
H9 H -0.280(2) 0.369(1) -0.208(2) 0.22(1) Uiso 1.00 1 c . . .
H10 H -0.223(2) 0.463(1) -0.180(2) 0.22(1) Uiso 1.00 1 c . . .
H11 H -0.058(2) 0.428(1) -0.290(1) 0.192(8) Uiso 1.00 1 c . . .
H12 H -0.121(2) 0.341(1) -0.326(1) 0.192(8) Uiso 1.00 1 c . . .
H13 H 0.062(2) 0.243(1) -0.3491(9) 0.174(7) Uiso 1.00 1 c . . .
H14 H 0.069(2) 0.361(1) -0.3517(9) 0.174(7) Uiso 1.00 1 c . . .
H15 H 0.262(2) 0.332(2) -0.275(1) 0.23(1) Uiso 1.00 1 c . . .
H16 H 0.276(2) 0.227(2) -0.322(1) 0.23(1) Uiso 1.00 1 c . . .
H17 H 0.395(1) 0.135(1) -0.175(1) 0.192(8) Uiso 1.00 1 c . . .
H18 H 0.403(1) 0.235(1) -0.245(1) 0.191(8) Uiso 1.00 1 c . . .
H19 H 0.336(1) 0.350(1) -0.095(1) 0.150(6) Uiso 1.00 1 c . . .
H20 H 0.463(1) 0.279(1) -0.070(1) 0.150(6) Uiso 1.00 1 c . . .
H21 H 0.4330(9) 0.2480(9) 0.083(1) 0.141(5) Uiso 1.00 1 c . . .
H22 H 0.3540(9) 0.3503(9) 0.036(1) 0.141(5) Uiso 1.00 1 c . . .
H23 H 0.259(2) 0.317(1) 0.2108(8) 0.198(9) Uiso 1.00 1 c . . .
H24 H 0.234(2) 0.210(1) 0.1815(8) 0.198(9) Uiso 1.00 1 c . . .
H25 H -0.1698(8) 0.1494(8) 0.1971(7) 0.102(3) Uiso 1.00 1 c . . .
H26 H -0.2334(8) 0.0644(8) 0.2571(7) 0.102(3) Uiso 1.00 1 c . . .
H27 H -0.3575(9) 0.073(1) 0.1600(9) 0.154(6) Uiso 1.00 1 c . . .
H28 H -0.2946(9) 0.162(1) 0.1069(9) 0.154(6) Uiso 1.00 1 c . . .
H29 H -0.4169(6) 0.0980(8) -0.0215(7) 0.107(3) Uiso 1.00 1 c . . .
H30 H -0.3463(6) -0.0149(8) 0.0015(7) 0.107(3) Uiso 1.00 1 c . . .
H31 H -0.301(1) -0.023(1) -0.123(1) 0.183(7) Uiso 1.00 1 c . . .
H32 H -0.360(1) 0.088(1) -0.166(1) 0.183(7) Uiso 1.00 1 c . . .
H33 H -0.144(1) 0.1138(8) -0.2372(6) 0.109(3) Uiso 1.00 1 c . . .
H34 H -0.175(1) 0.0173(8) -0.2818(6) 0.109(3) Uiso 1.00 1 c . . .
H35 H -0.005(1) -0.0495(8) -0.3039(5) 0.122(4) Uiso 1.00 1 c . . .
H36 H 0.026(1) 0.0568(8) -0.2798(5) 0.122(4) Uiso 1.00 1 c . . .
